data_4335164
loop_
_publ_author_name
'Shyamal Das'
'Srikanta Karmakar'
'Debasish Saha'
'Sujoy Baitalik'

_publ_section_title
;
 A Combined Experimental and DFT/TD-DFT Investigation of Structural,
 Electronic, and Cation-Induced Switching of Photophysical Properties of
 Bimetallic Ru(II) and Os(II) Complexes Derived from
 Imidazole-4,5-Dicarboxylic Acid and 2,2'-Bipyridine
;
_journal_name_full 'Inorganic Chemistry'
_journal_page_first 6860
_journal_page_last 6879
_journal_paper_doi 10.1021/ic302566p
_journal_volume 52
_journal_year 2013
_chemical_formula_sum 'C45 H33 Cl N10 O10 Os2'
_chemical_formula_weight 1289.66
_chemical_name_systematic
; 
 ? 
;
_space_group_IT_number 29
_symmetry_cell_setting orthorhombic
_symmetry_space_group_name_Hall 'P 2c -2ac'
_symmetry_space_group_name_H-M 'P c a 21'
_atom_sites_solution_hydrogens geom
_atom_sites_solution_primary direct
_atom_sites_solution_secondary difmap
_audit_creation_method SHELXL-97
_cell_angle_alpha 90.00
_cell_angle_beta 90.00
_cell_angle_gamma 90.00
_cell_formula_units_Z 8
_cell_length_a 28.7509(9)
_cell_length_b 14.9598(5)
_cell_length_c 24.9847(8)
_cell_measurement_reflns_used 9844
_cell_measurement_temperature 273(2)
_cell_measurement_theta_max 21.89
_cell_measurement_theta_min 2.16
_cell_volume 10746.1(6)
_computing_cell_refinement 'Bruker SAINT'
_computing_data_collection 'Bruker APEX2'
_computing_data_reduction 'Bruker SAINT'
_computing_molecular_graphics 'Bruker SHELXTL'
_computing_publication_material 'Bruker SHELXTL'
_computing_structure_refinement 'SHELXL-97 (Sheldrick, 2008)'
_computing_structure_solution 'SHELXS-97 (Sheldrick, 2008)'
_diffrn_ambient_temperature 273(2)
_diffrn_measured_fraction_theta_full 0.995
_diffrn_measured_fraction_theta_max 0.995
_diffrn_measurement_device_type 'Bruker APEX-II CCD'
_diffrn_measurement_method '\f and \w scans'
_diffrn_radiation_monochromator graphite
_diffrn_radiation_source 'fine-focus sealed tube'
_diffrn_radiation_type MoK\a
_diffrn_radiation_wavelength 0.71073
_diffrn_reflns_av_R_equivalents 0.0880
_diffrn_reflns_av_sigmaI/netI 0.0669
_diffrn_reflns_limit_h_max 34
_diffrn_reflns_limit_h_min -34
_diffrn_reflns_limit_k_max 17
_diffrn_reflns_limit_k_min -17
_diffrn_reflns_limit_l_max 28
_diffrn_reflns_limit_l_min -29
_diffrn_reflns_number 136360
_diffrn_reflns_theta_full 25.17
_diffrn_reflns_theta_max 25.17
_diffrn_reflns_theta_min 1.36
_exptl_absorpt_coefficient_mu 4.834
_exptl_absorpt_correction_T_max 0.9139
_exptl_absorpt_correction_T_min 0.8721
_exptl_absorpt_correction_type multi-scan
_exptl_absorpt_process_details 'SADABS (Sheldrick, 1997)'
_exptl_crystal_colour black
_exptl_crystal_density_diffrn 1.594
_exptl_crystal_description diamond
_exptl_crystal_F_000 4976
_exptl_crystal_size_max 0.46
_exptl_crystal_size_mid 0.42
_exptl_crystal_size_min 0.38
_platon_squeeze_details
;
;
_refine_diff_density_max 3.193
_refine_diff_density_min -1.245
_refine_diff_density_rms 0.159
_refine_ls_extinction_method none
_refine_ls_goodness_of_fit_ref 0.827
_refine_ls_hydrogen_treatment constr
_refine_ls_matrix_type full
_refine_ls_number_parameters 1185
_refine_ls_number_reflns 18739
_refine_ls_number_restraints 4
_refine_ls_restrained_S_all 0.827
_refine_ls_R_factor_all 0.0802
_refine_ls_R_factor_gt 0.0540
_refine_ls_shift/su_max 0.001
_refine_ls_shift/su_mean 0.000
_refine_ls_structure_factor_coef Fsqd
_refine_ls_weighting_details 'calc w=1/[\s^2^(Fo^2^)+(0.1320P)^2^+0.2859P] where P=(Fo^2^+2Fc^2^)/3'
_refine_ls_weighting_scheme calc
_refine_ls_wR_factor_gt 0.1457
_refine_ls_wR_factor_ref 0.1625
_reflns_number_gt 13229
_reflns_number_total 18739
_reflns_threshold_expression >2sigma(I)
_cod_data_source_file ic302566p_si_002_2.cif
_cod_data_source_block 2
_cod_database_code 4335164

loop_
_symmetry_equiv_pos_as_xyz
'x, y, z'
'-x, -y, z+1/2'
'-x+1/2, y, z+1/2'
'x+1/2, -y, z'

loop_
_atom_site_label
_atom_site_type_symbol
_atom_site_fract_x
_atom_site_fract_y
_atom_site_fract_z
_atom_site_U_iso_or_equiv
_atom_site_adp_type
_atom_site_occupancy
_atom_site_symmetry_multiplicity
_atom_site_calc_flag
_atom_site_refinement_flags
Os2 Os 0.28595(2) 0.61764(4) 0.18073(2) 0.05029(17) Uani 1 1 d .
Os1 Os 0.50251(2) 0.61937(4) 0.20700(2) 0.04496(15) Uani 1 1 d .
Os3 Os -0.097354(19) 0.87003(4) 0.99009(2) 0.04708(15) Uani 1 1 d .
Os4 Os 0.119561(19) 0.87123(3) 1.00071(2) 0.04251(14) Uani 1 1 d .
C10 C 0.5011(5) 0.4200(13) 0.2183(6) 0.057(4) Uani 1 1 d .
H10 H 0.5024 0.4302 0.2550 0.069 Uiso 1 1 calc R
Cl2 Cl 0.1855(3) 0.1289(5) 0.1658(3) 0.120(2) Uani 1 1 d .
N9 N 0.3562(4) 0.6387(7) 0.1839(6) 0.046(3) Uani 1 1 d .
O20 O 0.5237(3) 0.9689(7) 0.1177(4) 0.063(3) Uani 1 1 d .
O19 O 0.2604(6) 0.9206(10) 0.3070(6) 0.127(6) Uani 1 1 d .
O1 O 0.2901(3) 0.7548(6) 0.1831(5) 0.055(2) Uani 1 1 d .
O2 O 0.3406(5) 0.8686(7) 0.1873(7) 0.086(5) Uani 1 1 d .
O18 O 0.5106(4) 0.0627(8) 0.2185(6) 0.094(4) Uani 1 1 d .
O17 O 0.3080(5) 0.0919(10) 0.2939(6) 0.098(5) Uani 1 1 d .
O3 O 0.4956(3) 0.7575(6) 0.2171(4) 0.051(3) Uani 1 1 d .
N3 N 0.5703(5) 0.6230(7) 0.2323(6) 0.057(4) Uani 1 1 d .
N2 N 0.5036(4) 0.4908(9) 0.1861(5) 0.054(4) Uani 1 1 d .
C90 C 0.0101(5) 0.8975(8) 1.0028(7) 0.043(3) Uani 1 1 d .
H90 H 0.0102 0.9596 1.0018 0.051 Uiso 1 1 calc R
N16 N 0.1077(5) 0.8869(8) 0.9193(6) 0.050(3) Uani 1 1 d .
N18 N 0.1921(4) 0.8789(6) 1.0042(5) 0.042(3) Uani 1 1 d .
N12 N -0.0949(3) 1.0045(8) 1.0079(4) 0.040(3) Uani 1 1 d .
N11 N -0.1035(4) 0.8682(7) 1.0712(4) 0.036(3) Uani 1 1 d .
N10 N 0.4334(5) 0.6367(7) 0.1923(5) 0.047(3) Uani 1 1 d .
O4 O 0.4478(4) 0.8702(6) 0.2050(5) 0.062(3) Uani 1 1 d .
N7 N 0.2873(4) 0.4818(7) 0.1892(5) 0.052(3) Uani 1 1 d .
N8 N 0.2903(4) 0.6067(7) 0.2612(5) 0.036(3) Uani 1 1 d .
C38 C 0.3111(7) 0.5743(18) 0.3685(8) 0.095(7) Uani 1 1 d .
H38 H 0.3204 0.5650 0.4037 0.115 Uiso 1 1 calc R
N6 N 0.2160(4) 0.6152(7) 0.1750(7) 0.055(4) Uani 1 1 d .
N5 N 0.2754(6) 0.6292(7) 0.0987(6) 0.057(4) Uani 1 1 d .
N20 N 0.0482(4) 0.8508(7) 1.0070(4) 0.041(3) Uani 1 1 d .
C70 C 0.1099(5) 1.0408(10) 0.9465(6) 0.054(4) Uani 1 1 d .
C69 C 0.1099(5) 1.1232(8) 0.9285(10) 0.075(7) Uani 1 1 d .
H69 H 0.1069 1.1394 0.8927 0.090 Uiso 1 1 calc R
N15 N 0.1185(3) 1.0034(7) 0.9966(6) 0.048(3) Uani 1 1 d .
N17 N 0.1307(4) 0.8607(7) 1.0806(6) 0.044(3) Uani 1 1 d .
N13 N -0.1651(5) 0.8724(7) 0.9711(8) 0.072(6) Uani 1 1 d .
C64 C -0.0548(8) 0.8590(12) 0.8254(8) 0.096(7) Uani 1 1 d .
H64 H -0.0277 0.8601 0.8051 0.115 Uiso 1 1 calc R
C45 C 0.3952(5) 0.5881(8) 0.1855(5) 0.037(3) Uani 1 1 d .
H45 H 0.3952 0.5262 0.1821 0.044 Uiso 1 1 calc R
C43 C 0.4189(4) 0.7239(8) 0.1931(4) 0.039(3) Uani 1 1 d .
C42 C 0.3694(4) 0.7227(9) 0.1877(5) 0.044(3) Uani 1 1 d .
C41 C 0.3307(6) 0.7927(10) 0.1872(5) 0.052(4) Uani 1 1 d .
C44 C 0.4567(5) 0.7915(9) 0.2071(6) 0.050(3) Uani 1 1 d .
C11 C 0.6072(6) 0.6402(12) 0.2022(10) 0.089(7) Uani 1 1 d .
H11 H 0.6039 0.6522 0.1659 0.107 Uiso 1 1 calc R
C12 C 0.6517(7) 0.6400(10) 0.2263(7) 0.064(4) Uiso 1 1 d .
H12 H 0.6778 0.6473 0.2048 0.077 Uiso 1 1 calc R
C13 C 0.6572(6) 0.6298(12) 0.2791(10) 0.088(7) Uani 1 1 d .
H13 H 0.6861 0.6354 0.2956 0.106 Uiso 1 1 calc R
C14 C 0.6206(8) 0.6120(15) 0.3050(12) 0.117(9) Uani 1 1 d .
H14 H 0.6257 0.5948 0.3403 0.141 Uiso 1 1 calc R
C15 C 0.5735(6) 0.6138(11) 0.2897(7) 0.070(5) Uani 1 1 d .
C16 C 0.5328(6) 0.5995(11) 0.3192(5) 0.055(4) Uani 1 1 d .
N4 N 0.4952(4) 0.6011(8) 0.2870(6) 0.048(3) Uani 1 1 d .
C20 C 0.4537(5) 0.5889(13) 0.3102(7) 0.076(5) Uani 1 1 d .
H20 H 0.4279 0.5877 0.2878 0.092 Uiso 1 1 calc R
C19 C 0.4454(8) 0.5774(17) 0.3666(7) 0.109(8) Uani 1 1 d .
H19 H 0.4161 0.5737 0.3820 0.131 Uiso 1 1 calc R
C18 C 0.4883(7) 0.5724(18) 0.3959(6) 0.102(7) Uani 1 1 d .
H18 H 0.4873 0.5586 0.4322 0.123 Uiso 1 1 calc R
C17 C 0.5303(7) 0.5873(15) 0.3723(8) 0.086(6) Uani 1 1 d .
H17 H 0.5572 0.5889 0.3929 0.103 Uiso 1 1 calc R
C9 C 0.4966(6) 0.3314(12) 0.2011(9) 0.067(5) Uani 1 1 d .
H9 H 0.4946 0.2842 0.2252 0.081 Uiso 1 1 calc R
C8 C 0.4954(5) 0.3186(10) 0.1502(9) 0.065(5) Uani 1 1 d .
H8 H 0.4904 0.2610 0.1375 0.077 Uiso 1 1 calc R
C7 C 0.5016(6) 0.3887(8) 0.1128(7) 0.053(4) Uani 1 1 d .
H7 H 0.5039 0.3765 0.0764 0.063 Uiso 1 1 calc R
C6 C 0.5039(4) 0.4754(9) 0.1315(6) 0.043(3) Uani 1 1 d .
C5 C 0.5095(5) 0.5528(11) 0.0999(6) 0.057(4) Uani 1 1 d .
C1 C 0.5205(5) 0.7068(12) 0.1006(6) 0.066(4) Uani 1 1 d .
H1 H 0.5233 0.7593 0.1203 0.079 Uiso 1 1 calc R
C2 C 0.5217(5) 0.7122(10) 0.0452(6) 0.063(4) Uani 1 1 d .
H2 H 0.5253 0.7673 0.0286 0.075 Uiso 1 1 calc R
C3 C 0.5174(9) 0.6350(10) 0.0145(8) 0.087(7) Uani 1 1 d .
H3 H 0.5191 0.6367 -0.0227 0.105 Uiso 1 1 calc R
C4 C 0.5100(6) 0.5505(11) 0.0435(6) 0.062(4) Uani 1 1 d .
H4 H 0.5058 0.4971 0.0252 0.074 Uiso 1 1 calc R
C200 C 0.2934(5) 0.4516(11) 0.2390(8) 0.069(5) Uani 1 1 d .
C36 C 0.2984(5) 0.5233(13) 0.2792(6) 0.067(5) Uani 1 1 d .
C40 C 0.2930(6) 0.6729(13) 0.2953(8) 0.075(5) Uani 1 1 d .
H40 H 0.2894 0.7319 0.2842 0.091 Uiso 1 1 calc R
C39 C 0.3021(7) 0.6507(14) 0.3527(7) 0.078(6) Uani 1 1 d .
H39 H 0.3008 0.6966 0.3778 0.093 Uiso 1 1 calc R
C37 C 0.3076(7) 0.5040(17) 0.3346(10) 0.106(7) Uani 1 1 d .
H37 H 0.3111 0.4455 0.3466 0.127 Uiso 1 1 calc R
C30 C 0.1863(7) 0.6075(12) 0.2148(9) 0.080(6) Uani 1 1 d .
H30 H 0.1982 0.6021 0.2493 0.096 Uiso 1 1 calc R
C27 C 0.1499(6) 0.6247(11) 0.1160(8) 0.073(5) Uani 1 1 d .
H27 H 0.1377 0.6340 0.0819 0.088 Uiso 1 1 calc R
C26 C 0.1993(6) 0.6242(10) 0.1231(10) 0.075(6) Uani 1 1 d .
C25 C 0.2324(6) 0.6344(9) 0.0834(7) 0.060(4) Uani 1 1 d .
C21 C 0.3114(7) 0.6343(10) 0.0667(7) 0.071(5) Uani 1 1 d .
H21 H 0.3416 0.6273 0.0795 0.085 Uiso 1 1 calc R
C22 C 0.3027(8) 0.6505(15) 0.0126(7) 0.095(7) Uani 1 1 d .
H22 H 0.3271 0.6579 -0.0113 0.114 Uiso 1 1 calc R
C23 C 0.2561(7) 0.6555(12) -0.0050(8) 0.079(5) Uani 1 1 d .
H23 H 0.2488 0.6615 -0.0411 0.095 Uiso 1 1 calc R
C24 C 0.2240(6) 0.6512(10) 0.0315(7) 0.066(4) Uani 1 1 d .
H24 H 0.1933 0.6604 0.0211 0.079 Uiso 1 1 calc R
O5 O -0.0918(3) 0.7298(6) 0.9852(5) 0.055(3) Uani 1 1 d .
C86 C -0.0524(4) 0.6954(8) 0.9929(5) 0.040(3) Uani 1 1 d .
O6 O -0.0440(4) 0.6162(6) 0.9977(5) 0.055(2) Uani 1 1 d .
C87 C -0.0126(4) 0.7633(8) 0.9986(5) 0.045(3) Uani 1 1 d .
C88 C 0.0343(4) 0.7617(8) 1.0021(5) 0.043(3) Uani 1 1 d .
N19 N -0.0271(4) 0.8523(6) 1.0002(4) 0.033(2) Uani 1 1 d .
C71 C 0.1027(6) 0.9718(10) 0.9045(6) 0.063(4) Uani 1 1 d .
C66 C 0.1266(6) 1.0630(12) 1.0328(8) 0.070(5) Uani 1 1 d .
H66 H 0.1333 1.0414 1.0668 0.084 Uiso 1 1 calc R
C72 C 0.0925(8) 0.9903(14) 0.8484(7) 0.108(8) Uani 1 1 d .
H72 H 0.0899 1.0487 0.8360 0.130 Uiso 1 1 calc R
C74 C 0.0965(10) 0.8259(12) 0.8337(8) 0.118(10) Uani 1 1 d D
H74 H 0.0958 0.7767 0.8110 0.141 Uiso 1 1 calc R
C75 C 0.1055(6) 0.8208(9) 0.8827(7) 0.060(4) Uani 1 1 d .
H75 H 0.1115 0.7636 0.8955 0.072 Uiso 1 1 calc R
C81 C 0.2126(5) 0.8706(9) 1.0511(9) 0.065(5) Uani 1 1 d .
C80 C 0.1765(7) 0.8605(9) 1.0956(7) 0.065(5) Uani 1 1 d .
C76 C 0.1000(6) 0.8506(12) 1.1201(6) 0.067(5) Uani 1 1 d .
H76 H 0.0687 0.8523 1.1107 0.080 Uiso 1 1 calc R
C77 C 0.1108(9) 0.8371(15) 1.1771(11) 0.103(8) Uani 1 1 d .
H77 H 0.0881 0.8289 1.2032 0.123 Uiso 1 1 calc R
C78 C 0.1584(11) 0.8378(13) 1.1880(8) 0.102(8) Uani 1 1 d .
H78 H 0.1676 0.8306 1.2234 0.122 Uiso 1 1 calc R
C79 C 0.1912(8) 0.8481(11) 1.1516(8) 0.081(6) Uani 1 1 d .
H79 H 0.2225 0.8475 1.1609 0.097 Uiso 1 1 calc R
C85 C 0.2204(7) 0.8886(10) 0.9604(9) 0.069(5) Uani 1 1 d .
H85 H 0.2078 0.8898 0.9261 0.083 Uiso 1 1 calc R
O7 O 0.1146(3) 0.7306(5) 1.0009(5) 0.046(2) Uani 1 1 d .
C89 C 0.0726(5) 0.6971(9) 1.0014(7) 0.055(4) Uani 1 1 d .
O8 O 0.0664(4) 0.6144(5) 1.0036(5) 0.053(3) Uani 1 1 d .
C55 C -0.0919(5) 1.0700(12) 0.9690(8) 0.066(5) Uani 1 1 d .
H55 H -0.0927 1.0564 0.9327 0.080 Uiso 1 1 calc R
C54 C -0.0876(6) 1.1598(12) 0.9877(9) 0.077(6) Uani 1 1 d .
H54 H -0.0856 1.2074 0.9639 0.093 Uiso 1 1 calc R
C53 C -0.0865(6) 1.1736(12) 1.0416(8) 0.074(5) Uani 1 1 d .
H53 H -0.0815 1.2314 1.0540 0.088 Uiso 1 1 calc R
C52 C -0.0923(8) 1.1091(13) 1.0774(7) 0.084(6) Uani 1 1 d .
H52 H -0.0934 1.1229 1.1137 0.101 Uiso 1 1 calc R
C51 C -0.0965(5) 1.0233(8) 1.0611(5) 0.043(3) Uani 1 1 d .
C50 C -0.1003(5) 0.9486(9) 1.0967(5) 0.049(3) Uani 1 1 d .
C46 C -0.1080(5) 0.7968(9) 1.1032(6) 0.051(4) Uani 1 1 d .
H46 H -0.1101 0.7404 1.0878 0.061 Uiso 1 1 calc R
C47 C -0.1098(6) 0.8042(15) 1.1583(8) 0.084(6) Uani 1 1 d .
H47 H -0.1146 0.7537 1.1793 0.100 Uiso 1 1 calc R
C48 C -0.1047(8) 0.8802(11) 1.1800(9) 0.073(6) Uani 1 1 d .
H48 H -0.1047 0.8850 1.2171 0.088 Uiso 1 1 calc R
C49 C -0.0998(7) 0.9488(14) 1.1520(8) 0.095(7) Uani 1 1 d .
H49 H -0.0954 1.0032 1.1694 0.114 Uiso 1 1 calc R
C57 C -0.2478(5) 0.8649(12) 0.9945(11) 0.085(6) Uani 1 1 d D
H57 H -0.2684 0.8563 1.0227 0.102 Uiso 1 1 calc R
C60 C -0.1774(6) 0.8704(11) 0.9187(11) 0.088(8) Uani 1 1 d .
C61 C -0.1387(8) 0.8650(11) 0.8873(9) 0.081(6) Uani 1 1 d .
N14 N -0.0929(6) 0.8731(9) 0.9088(6) 0.068(5) Uani 1 1 d .
C65 C -0.0534(11) 0.8657(14) 0.8776(7) 0.114(10) Uani 1 1 d .
H65 H -0.0245 0.8653 0.8944 0.137 Uiso 1 1 calc R
C62 C -0.1430(9) 0.8575(14) 0.8271(9) 0.100(7) Uani 1 1 d .
H62 H -0.1717 0.8582 0.8100 0.120 Uiso 1 1 calc R
O14 O 0.2032(6) 0.1414(13) 0.2174(6) 0.133(6) Uani 1 1 d .
C29 C 0.1358(6) 0.6070(12) 0.2081(9) 0.077(5) Uani 1 1 d .
H29 H 0.1159 0.6036 0.2374 0.093 Uiso 1 1 calc R
C28 C 0.1198(6) 0.6118(13) 0.1582(11) 0.091(7) Uani 1 1 d .
H28 H 0.0881 0.6065 0.1518 0.110 Uiso 1 1 calc R
C73 C 0.0868(9) 0.9212(12) 0.8154(8) 0.118(8) Uani 1 1 d D
H73 H 0.0767 0.9313 0.7805 0.141 Uiso 1 1 calc R
C67 C 0.1264(6) 1.1575(13) 1.0271(8) 0.076(6) Uani 1 1 d .
H67 H 0.1328 1.1967 1.0551 0.091 Uiso 1 1 calc R
O15 O 0.2104(14) 0.063(2) 0.1358(15) 0.31(2) Uani 1 1 d .
O13 O 0.1918(12) 0.2026(19) 0.1319(9) 0.256(15) Uani 1 1 d .
O9 O 0.0780(12) 0.2257(11) 0.8073(10) 0.272(16) Uani 1 1 d .
O10 O 0.0641(13) 0.3244(15) 0.8647(14) 0.272(18) Uani 1 1 d .
O12 O 0.1373(7) 0.298(2) 0.8503(11) 0.238(15) Uani 1 1 d .
Cl1 Cl 0.0936(3) 0.3059(5) 0.8249(3) 0.123(2) Uani 1 1 d .
C68 C 0.1152(6) 1.1866(14) 0.9735(8) 0.081(6) Uiso 1 1 d .
H68 H 0.1112 1.2473 0.9670 0.097 Uiso 1 1 calc R
O11 O 0.0981(6) 0.3701(12) 0.7824(11) 0.166(10) Uani 1 1 d .
C33 C 0.2854(6) 0.3077(11) 0.2035(11) 0.095(8) Uani 1 1 d .
H33 H 0.2838 0.2458 0.2067 0.114 Uiso 1 1 calc R
C58 C -0.2642(8) 0.8680(16) 0.9403(10) 0.127(11) Uani 1 1 d D
H58 H -0.2950 0.8754 0.9299 0.152 Uiso 1 1 calc R
C56 C -0.2021(9) 0.8747(12) 1.0034(14) 0.111(10) Uani 1 1 d .
H56 H -0.1948 0.8851 1.0391 0.133 Uiso 1 1 calc R
C59 C -0.2235(8) 0.8575(14) 0.9031(11) 0.115(9) Uani 1 1 d D
H59 H -0.2294 0.8415 0.8677 0.138 Uiso 1 1 calc R
N1 N 0.5152(5) 0.6271(7) 0.1281(6) 0.050(3) Uiso 1 1 d .
C82 C 0.2622(7) 0.8783(11) 1.0532(12) 0.105(9) Uani 1 1 d .
H82 H 0.2742 0.8808 1.0877 0.126 Uiso 1 1 calc R
C83 C 0.2963(9) 0.8828(12) 1.0128(10) 0.091(7) Uiso 1 1 d .
H83 H 0.3286 0.8786 1.0145 0.109 Uiso 1 1 calc R
C84 C 0.2648(7) 0.8960(13) 0.9672(10) 0.101(8) Uani 1 1 d .
H84 H 0.2803 0.9138 0.9363 0.122 Uiso 1 1 calc R
C63 C -0.1019(10) 0.8495(17) 0.7992(13) 0.122(9) Uiso 1 1 d .
H63 H -0.1033 0.8378 0.7626 0.147 Uiso 1 1 calc R
O16 O 0.1388(12) 0.111(3) 0.1699(16) 0.35(3) Uani 1 1 d .
C31 C 0.2786(6) 0.4225(12) 0.1478(8) 0.071(5) Uiso 1 1 d .
H31 H 0.2732 0.4444 0.1135 0.085 Uiso 1 1 calc R
C32 C 0.2778(9) 0.338(2) 0.1561(13) 0.126(9) Uiso 1 1 d .
H32 H 0.2717 0.2984 0.1281 0.152 Uiso 1 1 calc R
C35 C 0.2959(8) 0.3532(14) 0.2512(10) 0.093(6) Uiso 1 1 d .
H35 H 0.3030 0.3274 0.2840 0.111 Uiso 1 1 calc R

loop_
_atom_site_aniso_label
_atom_site_aniso_U_11
_atom_site_aniso_U_22
_atom_site_aniso_U_33
_atom_site_aniso_U_23
_atom_site_aniso_U_13
_atom_site_aniso_U_12
Os2 0.0363(3) 0.0646(3) 0.0499(3) 0.0073(3) -0.0074(3) 0.0011(3)
Os1 0.0338(3) 0.0604(3) 0.0407(3) -0.0050(3) 0.0016(2) 0.0013(2)
Os3 0.0349(3) 0.0610(3) 0.0454(3) -0.0029(3) 0.0020(3) 0.0021(2)
Os4 0.0369(3) 0.0490(3) 0.0416(3) 0.0006(3) -0.0030(2) 0.0003(2)
C10 0.052(9) 0.092(12) 0.027(8) 0.023(8) -0.008(7) -0.005(9)
Cl2 0.153(7) 0.107(5) 0.099(5) -0.024(4) -0.008(5) -0.022(4)
N9 0.037(7) 0.047(7) 0.054(7) -0.002(6) -0.004(6) 0.007(5)
O20 0.058(6) 0.085(7) 0.045(6) 0.031(5) -0.001(5) -0.031(5)
O19 0.185(16) 0.112(10) 0.085(10) 0.005(9) 0.042(11) -0.010(11)
O1 0.034(5) 0.066(6) 0.067(7) 0.017(6) -0.010(5) -0.001(4)
O2 0.074(9) 0.049(7) 0.136(14) 0.003(7) 0.027(8) -0.005(5)
O18 0.062(7) 0.082(8) 0.138(12) -0.024(9) 0.028(7) -0.032(6)
O17 0.081(10) 0.129(10) 0.084(10) 0.028(9) 0.036(8) 0.033(8)
O3 0.040(5) 0.054(5) 0.057(8) -0.012(5) -0.003(5) 0.006(4)
N3 0.032(7) 0.086(9) 0.054(8) -0.015(6) -0.011(6) -0.006(6)
N2 0.030(6) 0.072(8) 0.062(9) -0.017(7) -0.011(6) 0.003(5)
C90 0.038(8) 0.032(6) 0.059(10) -0.007(7) -0.006(7) 0.003(5)
N16 0.029(6) 0.062(8) 0.058(9) 0.010(6) -0.005(6) -0.002(6)
N18 0.057(8) 0.034(5) 0.035(7) -0.001(5) 0.002(6) 0.005(5)
N12 0.025(5) 0.063(7) 0.032(6) 0.006(5) 0.013(4) 0.010(5)
N11 0.033(6) 0.062(7) 0.013(5) 0.000(4) 0.002(4) -0.006(5)
N10 0.046(7) 0.048(6) 0.045(8) -0.001(5) -0.013(6) -0.005(5)
O4 0.054(6) 0.053(6) 0.080(8) 0.008(5) -0.014(6) -0.008(5)
N7 0.039(7) 0.057(7) 0.060(9) 0.008(6) 0.008(5) -0.001(5)
N8 0.027(6) 0.042(6) 0.039(7) 0.011(5) -0.002(5) -0.004(4)
C38 0.091(16) 0.15(2) 0.047(11) 0.013(13) 0.006(10) -0.005(15)
N6 0.037(7) 0.046(6) 0.081(11) 0.013(7) -0.019(7) -0.007(5)
N5 0.075(10) 0.045(7) 0.052(8) 0.017(6) -0.009(8) -0.003(6)
N20 0.054(7) 0.045(6) 0.023(6) 0.013(5) 0.003(5) 0.001(5)
C70 0.055(9) 0.067(10) 0.040(8) 0.004(7) -0.011(7) 0.001(7)
C69 0.040(9) 0.032(7) 0.15(2) 0.046(9) -0.046(10) -0.023(6)
N15 0.034(6) 0.058(6) 0.053(7) 0.013(7) -0.005(6) -0.007(5)
N17 0.035(6) 0.046(7) 0.052(8) -0.006(5) -0.018(6) -0.008(5)
N13 0.042(8) 0.038(6) 0.137(17) -0.031(7) -0.002(9) 0.017(6)
C64 0.105(17) 0.115(15) 0.067(13) 0.024(11) 0.043(12) 0.044(13)
C45 0.032(7) 0.035(6) 0.042(7) 0.000(6) -0.015(6) 0.004(6)
C43 0.045(8) 0.052(7) 0.020(6) -0.002(5) -0.001(5) -0.007(6)
C42 0.039(8) 0.064(9) 0.028(7) 0.004(6) 0.002(5) 0.031(6)
C41 0.074(11) 0.055(9) 0.026(7) 0.004(6) 0.001(7) 0.007(8)
C44 0.058(9) 0.054(8) 0.039(7) -0.008(7) 0.021(7) -0.010(7)
C11 0.030(9) 0.126(16) 0.112(18) 0.021(13) 0.027(10) 0.003(9)
C13 0.031(10) 0.112(16) 0.12(2) 0.000(12) 0.000(11) -0.003(10)
C14 0.083(16) 0.15(2) 0.12(2) -0.045(16) -0.041(16) 0.027(14)
C15 0.058(11) 0.103(13) 0.048(10) -0.012(9) -0.014(8) 0.002(9)
C16 0.057(9) 0.094(11) 0.016(6) 0.019(7) -0.005(6) -0.004(8)
N4 0.049(8) 0.054(7) 0.041(7) 0.005(6) -0.008(6) 0.017(6)
C20 0.035(9) 0.129(14) 0.065(11) -0.004(11) -0.004(8) 0.015(9)
C19 0.100(16) 0.19(2) 0.038(10) 0.018(12) -0.007(10) -0.064(16)
C18 0.099(16) 0.19(2) 0.015(8) -0.003(11) -0.015(9) 0.024(15)
C17 0.054(11) 0.137(17) 0.068(13) -0.026(12) -0.008(10) 0.011(12)
C9 0.076(11) 0.053(10) 0.073(14) 0.002(10) 0.026(10) 0.009(9)
C8 0.049(9) 0.037(8) 0.108(16) 0.014(9) -0.003(10) -0.002(7)
C7 0.059(10) 0.039(7) 0.060(10) -0.008(7) -0.001(8) 0.002(6)
C6 0.026(7) 0.062(9) 0.041(8) -0.014(7) 0.002(5) 0.003(6)
C5 0.044(9) 0.065(10) 0.062(10) -0.009(8) 0.006(7) 0.019(7)
C1 0.055(9) 0.105(13) 0.038(8) -0.027(8) 0.012(7) -0.012(9)
C2 0.075(11) 0.061(9) 0.052(9) 0.020(7) 0.036(8) 0.004(8)
C3 0.17(2) 0.049(10) 0.045(11) 0.008(8) 0.010(12) 0.012(11)
C4 0.091(13) 0.061(9) 0.033(8) -0.001(7) -0.002(8) 0.010(8)
C200 0.044(9) 0.074(11) 0.091(14) 0.045(10) 0.002(8) 0.010(8)
C36 0.044(9) 0.120(15) 0.038(9) 0.030(9) -0.003(7) 0.006(9)
C40 0.075(12) 0.092(13) 0.059(11) -0.002(10) -0.005(9) -0.024(10)
C39 0.111(17) 0.086(14) 0.037(10) -0.034(9) 0.009(10) 0.003(12)
C37 0.096(16) 0.112(16) 0.109(18) 0.002(14) 0.006(15) 0.022(13)
C30 0.064(12) 0.087(12) 0.088(15) 0.045(11) -0.019(12) -0.011(10)
C27 0.048(10) 0.106(14) 0.066(11) 0.014(9) -0.012(9) -0.016(9)
C26 0.048(10) 0.060(10) 0.118(18) 0.030(10) -0.039(11) -0.033(8)
C25 0.059(11) 0.052(9) 0.071(12) 0.015(8) -0.030(9) 0.002(7)
C21 0.078(13) 0.071(11) 0.064(11) 0.005(8) 0.000(10) -0.011(9)
C22 0.108(18) 0.142(18) 0.036(10) 0.004(11) -0.038(10) -0.019(14)
C23 0.091(14) 0.084(11) 0.062(11) 0.012(10) -0.027(12) 0.016(10)
C24 0.064(11) 0.065(9) 0.069(12) -0.005(8) 0.019(9) 0.003(8)
O5 0.035(5) 0.068(6) 0.063(7) -0.021(6) -0.008(5) -0.001(4)
C86 0.051(8) 0.052(7) 0.016(6) -0.004(6) -0.001(6) -0.006(6)
O6 0.056(6) 0.058(6) 0.052(6) -0.003(5) 0.007(5) -0.006(4)
C87 0.051(8) 0.059(7) 0.024(6) 0.010(6) 0.016(6) 0.006(6)
C88 0.031(7) 0.063(8) 0.035(7) 0.010(6) -0.005(6) -0.005(6)
N19 0.039(6) 0.042(5) 0.019(5) -0.001(5) -0.007(5) 0.004(4)
C71 0.067(11) 0.063(10) 0.059(10) 0.003(8) 0.015(9) -0.016(8)
C66 0.065(11) 0.082(12) 0.064(11) 0.006(10) 0.013(9) -0.009(9)
C72 0.17(2) 0.101(15) 0.054(11) 0.029(11) -0.035(13) -0.061(15)
C74 0.24(3) 0.075(13) 0.034(11) 0.015(9) -0.009(14) -0.029(16)
C75 0.069(11) 0.035(8) 0.077(13) -0.020(8) -0.016(9) 0.004(7)
C81 0.026(8) 0.054(9) 0.116(16) -0.014(9) -0.027(9) -0.003(6)
C80 0.083(13) 0.052(9) 0.060(10) -0.008(7) -0.027(10) -0.012(8)
C76 0.066(11) 0.098(12) 0.037(9) 0.005(8) -0.007(8) 0.022(9)
C77 0.108(18) 0.096(15) 0.104(18) 0.048(15) 0.034(16) 0.013(14)
C78 0.19(3) 0.082(13) 0.034(10) -0.018(9) -0.021(14) -0.010(16)
C79 0.097(15) 0.060(10) 0.085(14) 0.012(9) -0.054(13) -0.006(9)
C85 0.075(14) 0.058(10) 0.073(13) 0.008(8) 0.017(10) 0.005(9)
O7 0.052(5) 0.038(4) 0.050(5) -0.001(5) -0.016(5) 0.003(4)
C89 0.039(8) 0.050(8) 0.076(11) 0.021(8) -0.019(8) -0.004(6)
O8 0.050(6) 0.054(6) 0.055(6) 0.004(5) -0.008(5) -0.007(4)
C55 0.043(9) 0.068(11) 0.089(13) 0.027(9) 0.015(8) 0.021(8)
C54 0.078(13) 0.074(11) 0.080(14) 0.045(11) 0.023(11) 0.021(9)
C53 0.070(12) 0.072(11) 0.079(14) -0.013(10) -0.030(10) 0.004(9)
C52 0.119(18) 0.094(14) 0.039(9) -0.009(9) -0.002(11) 0.030(12)
C51 0.053(8) 0.045(8) 0.033(7) 0.001(6) -0.014(6) 0.002(6)
C50 0.054(9) 0.055(8) 0.036(8) -0.004(6) 0.010(6) -0.005(7)
C46 0.064(9) 0.050(8) 0.038(8) 0.015(6) 0.019(7) -0.009(7)
C47 0.069(12) 0.094(15) 0.088(15) 0.039(12) 0.034(10) -0.012(10)
C48 0.096(15) 0.059(11) 0.066(12) 0.035(10) 0.025(11) 0.011(10)
C49 0.117(17) 0.099(15) 0.071(13) 0.018(11) -0.007(12) -0.041(12)
C57 0.027(8) 0.105(13) 0.123(19) -0.007(14) -0.004(12) 0.018(8)
C60 0.033(9) 0.083(12) 0.15(2) -0.067(12) -0.054(12) 0.014(8)
C61 0.069(14) 0.073(12) 0.101(16) 0.031(10) -0.035(12) -0.009(9)
N14 0.092(13) 0.089(11) 0.023(7) 0.006(6) 0.002(7) 0.014(8)
C65 0.17(3) 0.143(19) 0.031(10) -0.038(11) -0.014(13) 0.059(16)
C62 0.100(17) 0.141(19) 0.060(12) 0.018(12) -0.027(12) 0.023(13)
O14 0.130(14) 0.210(18) 0.061(10) -0.015(11) 0.009(9) -0.032(11)
C29 0.056(11) 0.100(13) 0.076(13) 0.006(11) -0.002(11) -0.021(9)
C28 0.037(10) 0.106(15) 0.13(2) 0.021(13) -0.014(11) -0.018(9)
C73 0.16(2) 0.15(2) 0.044(12) -0.022(13) -0.041(13) -0.016(19)
C67 0.071(12) 0.079(11) 0.078(13) -0.021(10) 0.007(10) 0.042(10)
O15 0.44(5) 0.23(3) 0.26(4) -0.06(3) -0.03(4) 0.14(3)
O13 0.44(5) 0.22(3) 0.100(16) 0.013(17) -0.07(2) -0.07(3)
O9 0.56(5) 0.064(11) 0.19(2) 0.020(12) -0.07(3) -0.052(19)
O10 0.39(5) 0.112(17) 0.31(4) -0.01(2) 0.14(4) -0.01(2)
O12 0.119(16) 0.35(4) 0.25(3) 0.16(3) -0.063(18) -0.07(2)
Cl1 0.128(6) 0.130(6) 0.111(5) 0.043(4) -0.006(4) -0.012(4)
O11 0.088(13) 0.159(16) 0.25(3) 0.118(16) -0.015(15) 0.000(10)
C33 0.079(13) 0.044(9) 0.16(2) -0.003(12) 0.032(14) 0.017(8)
C58 0.056(14) 0.15(2) 0.18(3) 0.034(19) 0.017(18) 0.008(13)
C56 0.10(2) 0.075(13) 0.16(3) -0.033(14) -0.010(19) 0.020(12)
C59 0.11(2) 0.098(15) 0.14(2) 0.005(14) -0.037(18) -0.013(13)
C82 0.077(15) 0.073(12) 0.17(3) -0.027(12) -0.071(17) 0.030(10)
C84 0.059(12) 0.108(15) 0.14(2) 0.048(13) 0.063(14) 0.032(10)
O16 0.19(3) 0.62(7) 0.24(4) -0.18(4) 0.09(3) -0.16(4)

loop_
_atom_type_symbol
_atom_type_description
_atom_type_scat_dispersion_real
_atom_type_scat_dispersion_imag
_atom_type_scat_source
C C 0.0033 0.0016 'International Tables Vol C Tables 4.2.6.8 and 6.1.1.4'
H H 0.0000 0.0000 'International Tables Vol C Tables 4.2.6.8 and 6.1.1.4'
N N 0.0061 0.0033 'International Tables Vol C Tables 4.2.6.8 and 6.1.1.4'
O O 0.0106 0.0060 'International Tables Vol C Tables 4.2.6.8 and 6.1.1.4'
Cl Cl 0.1484 0.1585 'International Tables Vol C Tables 4.2.6.8 and 6.1.1.4'
Os Os -1.2165 7.6030 'International Tables Vol C Tables 4.2.6.8 and 6.1.1.4'

loop_
_geom_angle_atom_site_label_1
_geom_angle_atom_site_label_2
_geom_angle_atom_site_label_3
_geom_angle
N6 Os2 N8 97.5(6)
N6 Os2 N7 90.5(4)
N8 Os2 N7 79.4(5)
N6 Os2 N9 172.0(4)
N8 Os2 N9 85.0(5)
N7 Os2 N9 97.5(4)
N6 Os2 O1 94.5(4)
N8 Os2 O1 92.8(5)
N7 Os2 O1 171.2(6)
N9 Os2 O1 77.7(4)
N6 Os2 N5 77.7(7)
N8 Os2 N5 175.2(6)
N7 Os2 N5 100.8(5)
N9 Os2 N5 99.7(6)
O1 Os2 N5 87.4(5)
N2 Os1 N1 78.2(5)
N2 Os1 N4 97.4(5)
N1 Os1 N4 173.7(5)
N2 Os1 N10 95.2(4)
N1 Os1 N10 89.7(5)
N4 Os1 N10 95.4(5)
N2 Os1 N3 95.2(4)
N1 Os1 N3 97.3(6)
N4 Os1 N3 78.3(5)
N10 Os1 N3 168.4(5)
N2 Os1 O3 170.7(5)
N1 Os1 O3 94.5(4)
N4 Os1 O3 90.2(5)
N10 Os1 O3 78.7(4)
N3 Os1 O3 91.5(4)
N13 Os3 N11 98.7(7)
N13 Os3 N14 80.0(8)
N11 Os3 N14 178.6(6)
N13 Os3 N19 170.9(5)
N11 Os3 N19 87.7(4)
N14 Os3 N19 93.6(6)
N13 Os3 N12 93.8(4)
N11 Os3 N12 78.5(4)
N14 Os3 N12 101.0(5)
N19 Os3 N12 93.7(4)
N13 Os3 O5 94.4(4)
N11 Os3 O5 92.9(4)
N14 Os3 O5 87.7(5)
N19 Os3 O5 78.7(4)
N12 Os3 O5 168.9(4)
N15 Os4 N17 97.5(5)
N15 Os4 N16 80.4(6)
N17 Os4 N16 178.0(5)
N15 Os4 N20 97.8(4)
N17 Os4 N20 94.0(5)
N16 Os4 N20 85.9(5)
N15 Os4 N18 87.8(4)
N17 Os4 N18 78.8(5)
N16 Os4 N18 101.4(5)
N20 Os4 N18 171.4(5)
N15 Os4 O7 174.5(4)
N17 Os4 O7 86.0(4)
N16 Os4 O7 96.0(5)
N20 Os4 O7 77.7(4)
N18 Os4 O7 97.0(3)
N2 C10 C9 124.9(15)
N2 C10 H10 117.5
C9 C10 H10 117.5
O16 Cl2 O13 109(3)
O16 Cl2 O14 108(2)
O13 Cl2 O14 113.8(13)
O16 Cl2 O15 113(2)
O13 Cl2 O15 99(2)
O14 Cl2 O15 113.0(18)
C42 N9 C45 107.1(12)
C42 N9 Os2 115.7(8)
C45 N9 Os2 137.2(9)
C41 O1 Os2 119.3(8)
C44 O3 Os1 117.5(9)
C11 N3 C15 122.1(17)
C11 N3 Os1 126.2(15)
C15 N3 Os1 111.3(11)
C10 N2 C6 117.6(13)
C10 N2 Os1 127.5(11)
C6 N2 Os1 114.7(11)
N19 C90 N20 115.4(12)
N19 C90 H90 122.3
N20 C90 H90 122.3
C71 N16 C75 120.4(15)
C71 N16 Os4 113.5(11)
C75 N16 Os4 126.1(11)
C81 N18 C85 117.1(16)
C81 N18 Os4 118.5(12)
C85 N18 Os4 124.4(13)
C51 N12 C55 122.9(13)
C51 N12 Os3 114.3(8)
C55 N12 Os3 122.8(10)
C46 N11 C50 115.4(12)
C46 N11 Os3 127.9(9)
C50 N11 Os3 116.7(9)
C45 N10 C43 105.7(12)
C45 N10 Os1 139.5(9)
C43 N10 Os1 114.5(9)
C200 N7 C31 120.1(15)
C200 N7 Os2 115.8(12)
C31 N7 Os2 123.8(11)
C40 N8 C36 118.2(15)
C40 N8 Os2 126.2(11)
C36 N8 Os2 114.8(10)
C39 C38 C37 120(2)
C39 C38 H38 119.9
C37 C38 H38 119.9
C30 N6 C26 119.3(15)
C30 N6 Os2 126.6(14)
C26 N6 Os2 114.1(13)
C25 N5 C21 124.7(18)
C25 N5 Os2 115.8(13)
C21 N5 Os2 119.5(13)
C90 N20 C88 105.2(11)
C90 N20 Os4 138.1(9)
C88 N20 Os4 114.6(8)
C69 C70 N15 133.3(16)
C69 C70 C71 114.1(16)
N15 C70 C71 112.4(14)
C70 C69 C68 109.9(18)
C70 C69 H69 125.0
C68 C69 H69 125.0
C66 N15 C70 112.5(13)
C66 N15 Os4 130.6(13)
C70 N15 Os4 116.8(11)
C76 N17 C80 115.7(15)
C76 N17 Os4 129.3(11)
C80 N17 Os4 115.0(12)
C56 N13 C60 112(2)
C56 N13 Os3 129.3(19)
C60 N13 Os3 118.7(14)
C65 C64 C63 118(2)
C65 C64 H64 121.1
C63 C64 H64 121.1
N10 C45 N9 112.5(11)
N10 C45 H45 123.7
N9 C45 H45 123.7
N10 C43 C42 106.8(11)
N10 C43 C44 114.7(12)
C42 C43 C44 137.7(12)
N9 C42 C43 107.8(11)
N9 C42 C41 116.4(12)
C43 C42 C41 135.8(13)
O2 C41 O1 129.8(15)
O2 C41 C42 119.3(15)
O1 C41 C42 110.7(12)
O4 C44 O3 126.5(13)
O4 C44 C43 119.1(14)
O3 C44 C43 114.3(12)
N3 C11 C12 119(2)
N3 C11 H11 120.6
C12 C11 H11 120.6
C13 C12 C11 122(2)
C13 C12 H12 119.0
C11 C12 H12 119.0
C14 C13 C12 115(2)
C14 C13 H13 122.3
C12 C13 H13 122.3
C13 C14 C15 131(3)
C13 C14 H14 114.4
C15 C14 H14 114.4
C16 C15 C14 131(2)
C16 C15 N3 119.0(14)
C14 C15 N3 109(2)
C17 C16 N4 123.3(16)
C17 C16 C15 126.0(16)
N4 C16 C15 110.7(13)
C20 N4 C16 117.0(14)
C20 N4 Os1 122.4(11)
C16 N4 Os1 120.5(11)
N4 C20 C19 125.9(16)
N4 C20 H20 117.0
C19 C20 H20 117.0
C18 C19 C20 111.3(17)
C18 C19 H19 124.3
C20 C19 H19 124.3
C17 C18 C19 122.1(17)
C17 C18 H18 119.0
C19 C18 H18 119.0
C16 C17 C18 119.9(17)
C16 C17 H17 120.0
C18 C17 H17 120.0
C8 C9 C10 116.5(17)
C8 C9 H9 121.7
C10 C9 H9 121.7
C9 C8 C7 122.7(17)
C9 C8 H8 118.7
C7 C8 H8 118.7
C6 C7 C8 118.6(17)
C6 C7 H7 120.7
C8 C7 H7 120.7
C7 C6 N2 119.3(14)
C7 C6 C5 126.0(14)
N2 C6 C5 114.6(13)
N1 C5 C4 123.4(15)
N1 C5 C6 113.9(14)
C4 C5 C6 122.7(14)
N1 C1 C2 123.2(14)
N1 C1 H1 118.4
C2 C1 H1 118.4
C1 C2 C3 120.0(14)
C1 C2 H2 120.0
C3 C2 H2 120.0
C2 C3 C4 116.9(16)
C2 C3 H3 121.5
C4 C3 H3 121.5
C5 C4 C3 118.3(15)
C5 C4 H4 120.9
C3 C4 H4 120.9
N7 C200 C36 113.6(13)
N7 C200 C35 121.7(19)
C36 C200 C35 124.6(18)
N8 C36 C37 122.7(18)
N8 C36 C200 115.3(13)
C37 C36 C200 121.8(18)
N8 C40 C39 117.8(17)
N8 C40 H40 121.1
C39 C40 H40 121.1
C38 C39 C40 123.2(17)
C38 C39 H39 118.4
C40 C39 H39 118.4
C38 C37 C36 117(2)
C38 C37 H37 121.3
C36 C37 H37 121.3
N6 C30 C29 124(2)
N6 C30 H30 118.0
C29 C30 H30 118.0
C28 C27 C26 121.8(19)
C28 C27 H27 119.1
C26 C27 H27 119.1
C25 C26 N6 116.3(15)
C25 C26 C27 126.4(19)
N6 C26 C27 117(2)
N5 C25 C24 118.0(18)
N5 C25 C26 115.9(16)
C24 C25 C26 126.0(17)
N5 C21 C22 117(2)
N5 C21 H21 121.3
C22 C21 H21 121.3
C21 C22 C23 119(2)
C21 C22 H22 120.6
C23 C22 H22 120.6
C24 C23 C22 116.9(19)
C24 C23 H23 121.6
C22 C23 H23 121.6
C23 C24 C25 123.8(19)
C23 C24 H24 118.1
C25 C24 H24 118.1
C86 O5 Os3 117.8(8)
O6 C86 O5 126.4(12)
O6 C86 C87 119.1(11)
O5 C86 C87 114.4(11)
C88 C87 N19 108.3(11)
C88 C87 C86 137.5(11)
N19 C87 C86 114.2(11)
C87 C88 N20 105.9(11)
C87 C88 C89 139.6(12)
N20 C88 C89 114.5(11)
C90 N19 C87 104.9(11)
C90 N19 Os3 140.2(9)
C87 N19 Os3 114.5(8)
N16 C71 C72 118.1(16)
N16 C71 C70 116.7(15)
C72 C71 C70 125.1(16)
N15 C66 C67 128.1(17)
N15 C66 H66 116.0
C67 C66 H66 116.0
C73 C72 C71 118.2(18)
C73 C72 H72 120.9
C71 C72 H72 120.9
C75 C74 C73 112.9(17)
C75 C74 H74 123.6
C73 C74 H74 123.6
C74 C75 N16 128.8(16)
C74 C75 H75 115.6
N16 C75 H75 115.6
N18 C81 C82 118(2)
N18 C81 C80 110.7(13)
C82 C81 C80 131(2)
N17 C80 C79 122.5(19)
N17 C80 C81 116.9(15)
C79 C80 C81 120.6(18)
N17 C76 C77 126.3(18)
N17 C76 H76 116.8
C77 C76 H76 116.8
C78 C77 C76 113.3(19)
C78 C77 H77 123.3
C76 C77 H77 123.3
C79 C78 C77 124(2)
C79 C78 H78 117.8
C77 C78 H78 117.8
C78 C79 C80 117.7(19)
C78 C79 H79 121.1
C80 C79 H79 121.1
C84 C85 N18 119(2)
C84 C85 H85 120.3
N18 C85 H85 120.3
C89 O7 Os4 116.4(8)
O8 C89 O7 120.7(12)
O8 C89 C88 123.1(12)
O7 C89 C88 116.2(11)
N12 C55 C54 116.2(16)
N12 C55 H55 121.9
C54 C55 H55 121.9
C53 C54 C55 117.9(15)
C53 C54 H54 121.0
C55 C54 H54 121.0
C52 C53 C54 123.7(18)
C52 C53 H53 118.2
C54 C53 H53 118.2
C53 C52 C51 119.9(17)
C53 C52 H52 120.1
C51 C52 H52 120.1
C52 C51 N12 119.2(13)
C52 C51 C50 124.0(14)
N12 C51 C50 116.7(12)
N11 C50 C49 118.1(14)
N11 C50 C51 113.7(12)
C49 C50 C51 128.2(14)
N11 C46 C47 122.3(14)
N11 C46 H46 118.8
C47 C46 H46 118.8
C48 C47 C46 119.5(17)
C48 C47 H47 120.2
C46 C47 H47 120.2
C49 C48 C47 121(2)
C49 C48 H48 119.7
C47 C48 H48 119.7
C48 C49 C50 124(2)
C48 C49 H49 118.1
C50 C49 H49 118.1
C56 C57 C58 118(2)
C56 C57 H57 120.8
C58 C57 H57 120.8
N13 C60 C61 110.2(14)
N13 C60 C59 121(2)
C61 C60 C59 127(2)
C60 C61 N14 122.0(19)
C60 C61 C62 120.7(19)
N14 C61 C62 117(2)
C65 N14 C61 122.6(18)
C65 N14 Os3 127.8(14)
C61 N14 Os3 108.4(14)
C64 C65 N14 123(3)
C64 C65 H65 118.6
N14 C65 H65 118.6
C63 C62 C61 116(2)
C63 C62 H62 121.9
C61 C62 H62 121.9
C28 C29 C30 117(2)
C28 C29 H29 121.6
C30 C29 H29 121.6
C29 C28 C27 120.5(18)
C29 C28 H28 119.8
C27 C28 H28 119.8
C72 C73 C74 121.2(17)
C72 C73 H73 119.4
C74 C73 H73 119.4
C66 C67 C68 113.1(17)
C66 C67 H67 123.4
C68 C67 H67 123.4
O10 Cl1 O9 102.3(18)
O10 Cl1 O12 104(2)
O9 Cl1 O12 111.5(18)
O10 Cl1 O11 117.9(17)
O9 Cl1 O11 112.4(15)
O12 Cl1 O11 107.9(13)
C67 C68 C69 122.4(17)
C67 C68 H68 118.8
C69 C68 H68 118.8
C32 C33 C35 130(2)
C32 C33 H33 114.8
C35 C33 H33 114.8
C57 C58 C59 109(2)
C57 C58 H58 125.5
C59 C58 H58 125.5
N13 C56 C57 133(3)
N13 C56 H56 113.6
C57 C56 H56 113.6
C60 C59 C58 123(2)
C60 C59 H59 118.3
C58 C59 H59 118.3
C5 N1 C1 118.2(14)
C5 N1 Os1 116.8(11)
C1 N1 Os1 123.8(10)
C83 C82 C81 132(2)
C83 C82 H82 113.9
C81 C82 H82 113.9
C82 C83 C84 98(2)
C82 C83 H83 131.2
C84 C83 H83 131.2
C85 C84 C83 134(2)
C85 C84 H84 112.8
C83 C84 H84 112.8
C62 C63 C64 123(3)
C62 C63 H63 118.7
C64 C63 H63 118.7
C32 C31 N7 121.0(19)
C32 C31 H31 119.5
N7 C31 H31 119.5
C33 C32 C31 119(3)
C33 C32 H32 120.4
C31 C32 H32 120.4
C33 C35 C200 107(2)
C33 C35 H35 126.5
C200 C35 H35 126.5

loop_
_geom_bond_atom_site_label_1
_geom_bond_atom_site_label_2
_geom_bond_distance
Os2 N6 2.015(12)
Os2 N8 2.020(12)
Os2 N7 2.043(11)
Os2 N9 2.046(12)
Os2 O1 2.056(9)
Os2 N5 2.078(15)
Os1 N2 1.993(13)
Os1 N1 2.009(14)
Os1 N4 2.028(14)
Os1 N10 2.036(13)
Os1 N3 2.050(13)
Os1 O3 2.091(9)
Os3 N13 2.004(15)
Os3 N11 2.034(10)
Os3 N14 2.036(15)
Os3 N19 2.052(10)
Os3 N12 2.061(11)
Os3 O5 2.107(9)
Os4 N15 1.980(11)
Os4 N17 2.028(13)
Os4 N16 2.075(15)
Os4 N20 2.080(12)
Os4 N18 2.090(13)
Os4 O7 2.109(8)
C10 N2 1.332(19)
C10 C9 1.40(3)
C10 H10 0.9300
Cl2 O16 1.37(3)
Cl2 O13 1.40(3)
Cl2 O14 1.401(18)
Cl2 O15 1.43(3)
N9 C42 1.316(16)
N9 C45 1.352(17)
O1 C41 1.302(17)
O2 C41 1.170(15)
O3 C44 1.255(16)
N3 C11 1.33(2)
N3 C15 1.44(2)
N2 C6 1.384(18)
C90 N19 1.268(17)
C90 N20 1.303(17)
C90 H90 0.9300
N16 C71 1.331(19)
N16 C75 1.349(19)
N18 C81 1.32(2)
N18 C85 1.37(2)
N12 C51 1.360(15)
N12 C55 1.384(18)
N11 C46 1.342(16)
N11 C50 1.364(16)
N10 C45 1.329(18)
N10 C43 1.370(16)
O4 C44 1.205(15)
N7 C200 1.34(2)
N7 C31 1.38(2)
N8 C40 1.31(2)
N8 C36 1.346(19)
C38 C39 1.24(3)
C38 C37 1.35(3)
C38 H38 0.9300
N6 C30 1.32(3)
N6 C26 1.39(3)
N5 C25 1.30(2)
N5 C21 1.31(2)
N20 C88 1.398(16)
C70 C69 1.313(18)
C70 N15 1.392(19)
C70 C71 1.49(2)
C69 C68 1.48(3)
C69 H69 0.9300
N15 C66 1.29(2)
N17 C76 1.33(2)
N17 C80 1.37(2)
N13 C56 1.34(3)
N13 C60 1.36(3)
C64 C65 1.31(3)
C64 C63 1.51(3)
C64 H64 0.9300
C45 H45 0.9300
C43 C42 1.430(16)
C43 C44 1.524(17)
C42 C41 1.528(17)
C11 C12 1.41(3)
C11 H11 0.9300
C12 C13 1.34(3)
C12 H12 0.9300
C13 C14 1.26(3)
C13 H13 0.9300
C14 C15 1.41(3)
C14 H14 0.9300
C15 C16 1.40(2)
C16 C17 1.34(2)
C16 N4 1.346(19)
N4 C20 1.34(2)
C20 C19 1.44(2)
C20 H20 0.9300
C19 C18 1.43(2)
C19 H19 0.9300
C18 C17 1.36(3)
C18 H18 0.9300
C17 H17 0.9300
C9 C8 1.29(3)
C9 H9 0.9300
C8 C7 1.41(2)
C8 H8 0.9300
C7 C6 1.381(18)
C7 H7 0.9300
C6 C5 1.41(2)
C5 N1 1.326(19)
C5 C4 1.41(2)
C1 N1 1.38(2)
C1 C2 1.39(2)
C1 H1 0.9300
C2 C3 1.39(2)
C2 H2 0.9300
C3 C4 1.47(2)
C3 H3 0.9300
C4 H4 0.9300
C200 C36 1.48(2)
C200 C35 1.51(3)
C36 C37 1.44(3)
C40 C39 1.50(3)
C40 H40 0.9300
C39 H39 0.9300
C37 H37 0.9300
C30 C29 1.46(3)
C30 H30 0.9300
C27 C28 1.38(3)
C27 C26 1.43(2)
C27 H27 0.9300
C26 C25 1.38(3)
C25 C24 1.34(2)
C21 C22 1.40(2)
C21 H21 0.9300
C22 C23 1.41(3)
C22 H22 0.9300
C23 C24 1.30(2)
C23 H23 0.9300
C24 H24 0.9300
O5 C86 1.260(15)
C86 O6 1.215(14)
C86 C87 1.538(17)
C87 C88 1.350(16)
C87 N19 1.396(15)
C88 C89 1.466(17)
C71 C72 1.46(2)
C66 C67 1.42(3)
C66 H66 0.9300
C72 C73 1.33(3)
C72 H72 0.9300
C74 C75 1.25(2)
C74 C73 1.523(10)
C74 H74 0.9300
C75 H75 0.9300
C81 C82 1.43(3)
C81 C80 1.53(3)
C80 C79 1.47(2)
C76 C77 1.47(3)
C76 H76 0.9300
C77 C78 1.40(3)
C77 H77 0.9300
C78 C79 1.32(3)
C78 H78 0.9300
C79 H79 0.9300
C85 C84 1.29(3)
C85 H85 0.9300
O7 C89 1.309(14)
C89 O8 1.251(14)
C55 C54 1.43(3)
C55 H55 0.9300
C54 C53 1.36(3)
C54 H54 0.9300
C53 C52 1.33(3)
C53 H53 0.9300
C52 C51 1.35(2)
C52 H52 0.9300
C51 C50 1.432(18)
C50 C49 1.38(2)
C46 C47 1.38(2)
C46 H46 0.9300
C47 C48 1.27(3)
C47 H47 0.9300
C48 C49 1.25(2)
C48 H48 0.9300
C49 H49 0.9300
C57 C56 1.34(3)
C57 C58 1.433(10)
C57 H57 0.9300
C60 C61 1.36(3)
C60 C59 1.40(3)
C61 N14 1.43(2)
C61 C62 1.51(3)
N14 C65 1.38(3)
C65 H65 0.9300
C62 C63 1.38(3)
C62 H62 0.9300
C29 C28 1.33(3)
C29 H29 0.9300
C28 H28 0.9300
C73 H73 0.9300
C67 C68 1.44(3)
C67 H67 0.9300
O9 Cl1 1.355(19)
O10 Cl1 1.34(3)
O12 Cl1 1.411(19)
Cl1 O11 1.438(19)
C68 H68 0.9300
C33 C32 1.29(3)
C33 C35 1.40(3)
C33 H33 0.9300
C58 C59 1.503(10)
C58 H58 0.9300
C56 H56 0.9300
C59 H59 0.9300
C82 C83 1.41(4)
C82 H82 0.9300
C83 C84 1.47(3)
C83 H83 0.9300
C84 H84 0.9300
C63 H63 0.9300
C31 C32 1.29(3)
C31 H31 0.9300
C32 H32 0.9300
C35 H35 0.9300

loop_
_platon_squeeze_void_nr
_platon_squeeze_void_average_x
_platon_squeeze_void_average_y
_platon_squeeze_void_average_z
_platon_squeeze_void_volume
_platon_squeeze_void_count_electrons
_platon_squeeze_void_content
1 0.666 0.404 0.431 585 114 ' '
2 0.714 -0.020 0.695 14 5 ' '
3 0.786 -0.020 0.195 14 4 ' '
4 0.834 0.404 0.931 584 114 ' '
5 0.214 0.020 0.695 14 4 ' '
6 0.286 0.020 0.195 14 4 ' '
7 0.334 0.596 -0.069 584 110 ' '
8 0.166 0.596 0.431 584 114 ' '
